data_4035804
loop_
_publ_author_name
'Tian, Miaomiao'
'Zheng, Guangfan'
'Fan, Xuesen'
'Li, Xingwei'

_publ_section_title
;
 Rhodium(III)-Catalyzed Redox-Neutral Synthesis of Isoquinolinium Salts
 via C-H Activation of Imines.
;
_journal_issue 12
_journal_name_full 'The Journal of organic chemistry'
_journal_page_first 6477
_journal_page_last 6488
_journal_paper_doi 10.1021/acs.joc.8b00758
_journal_volume 83
_journal_year 2018
_chemical_formula_sum 'C50 H48 F12 N4 O16 S4'
_chemical_formula_weight 1317.16
_space_group_IT_number 15
_space_group_name_Hall '-C 2yc'
_space_group_name_H-M_alt 'C 1 2/c 1'
_symmetry_cell_setting monoclinic
_symmetry_space_group_name_H-M 'C 1 2/c 1'
_atom_sites_solution_hydrogens geom
_atom_sites_solution_primary direct
_atom_sites_solution_secondary difmap
_audit_creation_method SHELXL-97
_cell_angle_alpha 90.00
_cell_angle_beta 112.88
_cell_angle_gamma 90.00
_cell_formula_units_Z 4
_cell_length_a 31.492
_cell_length_b 9.345
_cell_length_c 21.839
_cell_measurement_reflns_used 5054
_cell_measurement_temperature 293(2)
_cell_measurement_theta_max 27.3100
_cell_measurement_theta_min 3.9860
_cell_volume 5921.386
_computing_structure_refinement 'SHELXL-97 (Sheldrick, 2008)'
_diffrn_ambient_temperature 293(2)
_diffrn_measured_fraction_theta_full 0.998
_diffrn_measured_fraction_theta_max 0.998
_diffrn_measurement_device_type 'Xcalibur, Atlas, Gemini ultra'
_diffrn_measurement_method '\w scans'
_diffrn_radiation_monochromator graphite
_diffrn_radiation_source 'fine-focus sealed tube'
_diffrn_radiation_type MoK\a
_diffrn_radiation_wavelength 0.71073
_diffrn_reflns_av_R_equivalents 0.0290
_diffrn_reflns_av_sigmaI/netI 0.0289
_diffrn_reflns_limit_h_max 35
_diffrn_reflns_limit_h_min -37
_diffrn_reflns_limit_k_max 11
_diffrn_reflns_limit_k_min -8
_diffrn_reflns_limit_l_max 24
_diffrn_reflns_limit_l_min -25
_diffrn_reflns_number 17915
_diffrn_reflns_theta_full 25.00
_diffrn_reflns_theta_max 25.00
_diffrn_reflns_theta_min 3.03
_exptl_absorpt_coefficient_mu 0.267
_exptl_absorpt_correction_T_max 1.00000
_exptl_absorpt_correction_T_min 0.46089
_exptl_absorpt_correction_type multi-scan
_exptl_crystal_colour colorless
_exptl_crystal_density_diffrn 1.477
_exptl_crystal_density_method 'not measured'
_exptl_crystal_description block
_exptl_crystal_F_000 2704
_refine_diff_density_max 0.699
_refine_diff_density_min -0.492
_refine_diff_density_rms 0.076
_refine_ls_extinction_coef 0.0004(4)
_refine_ls_extinction_expression Fc^*^=kFc[1+0.001xFc^2^\l^3^/sin(2\q)]^-1/4^
_refine_ls_extinction_method SHELXL
_refine_ls_goodness_of_fit_ref 1.367
_refine_ls_hydrogen_treatment mixed
_refine_ls_matrix_type full
_refine_ls_number_parameters 389
_refine_ls_number_reflns 5194
_refine_ls_number_restraints 0
_refine_ls_restrained_S_all 1.367
_refine_ls_R_factor_all 0.1179
_refine_ls_R_factor_gt 0.0918
_refine_ls_shift/su_max 0.001
_refine_ls_shift/su_mean 0.000
_refine_ls_structure_factor_coef Fsqd
_refine_ls_weighting_details 'calc w=1/[\s^2^(Fo^2^)+(0.2000P)^2^+0.0000P] where P=(Fo^2^+2Fc^2^)/3'
_refine_ls_weighting_scheme calc
_refine_ls_wR_factor_gt 0.3113
_refine_ls_wR_factor_ref 0.3455
_reflns_number_gt 3666
_reflns_number_total 5194
_reflns_threshold_expression >2\s(I)
_cod_data_source_file jo8b00758_si_002.cif
_cod_data_source_block 2
_cod_original_cell_volume 5921.5
_cod_original_sg_symbol_H-M 'C 2/c'
_cod_database_code 4035804

loop_
_symmetry_equiv_pos_as_xyz
'x, y, z'
'-x, y, -z+1/2'
'x+1/2, y+1/2, z'
'-x+1/2, y+1/2, -z+1/2'
'-x, -y, -z'
'x, -y, z-1/2'
'-x+1/2, -y+1/2, -z'
'x+1/2, -y+1/2, z-1/2'

loop_
_atom_site_label
_atom_site_type_symbol
_atom_site_fract_x
_atom_site_fract_y
_atom_site_fract_z
_atom_site_U_iso_or_equiv
_atom_site_adp_type
_atom_site_occupancy
_atom_site_symmetry_multiplicity
_atom_site_calc_flag
_atom_site_refinement_flags
S1 S 0.92837(5) 0.43547(16) 0.31262(8) 0.0850(6) Uani 1 1 d .
S2 S 0.90592(7) 0.1472(2) 0.31609(9) 0.1096(7) Uani 1 1 d .
C26 C 0.77622(12) 0.2245(4) 0.09746(17) 0.0403(8) Uani 1 1 d .
N3 N 0.84958(10) 0.1578(3) 0.09976(15) 0.0409(7) Uani 1 1 d .
C1 C 0.76273(12) 0.0788(3) 0.09261(17) 0.0401(8) Uani 1 1 d .
O7 O 0.72543(11) 0.4257(3) 0.05891(15) 0.0611(8) Uani 1 1 d .
O8 O 0.73751(11) 0.3270(3) 0.15722(15) 0.0654(9) Uani 1 1 d .
O5 O 0.94399(10) 0.2936(4) 0.06197(16) 0.0731(10) Uani 1 1 d .
C2 C 0.79450(12) -0.0248(4) 0.08989(18) 0.0421(8) Uani 1 1 d .
C24 C 0.74356(12) 0.3384(4) 0.10112(19) 0.0438(9) Uani 1 1 d .
C3 C 0.81859(12) 0.2637(4) 0.10010(17) 0.0413(8) Uani 1 1 d .
C4 C 0.90075(13) 0.2547(4) 0.0476(2) 0.0505(9) Uani 1 1 d .
C22 C 0.89734(13) 0.1995(4) 0.11083(19) 0.0476(9) Uani 1 1 d .
H22A H 0.9077 0.2732 0.1447 0.057 Uiso 1 1 calc R
H22B H 0.9175 0.1173 0.1269 0.057 Uiso 1 1 calc R
O6 O 0.86929(10) 0.2615(4) -0.00519(16) 0.0692(9) Uani 1 1 d .
C20 C 0.83796(12) 0.0177(3) 0.09345(17) 0.0413(8) Uani 1 1 d .
C5 C 0.78122(15) -0.1722(4) 0.0823(2) 0.0550(10) Uani 1 1 d .
H5 H 0.8018 -0.2417 0.0804 0.066 Uiso 1 1 calc R
C6 C 0.83405(16) 0.4176(4) 0.1044(2) 0.0585(11) Uani 1 1 d .
H6A H 0.8648 0.4214 0.1054 0.088 Uiso 1 1 calc R
H6B H 0.8337 0.4601 0.1442 0.088 Uiso 1 1 calc R
H6C H 0.8136 0.4693 0.0665 0.088 Uiso 1 1 calc R
C7 C 0.87241(13) -0.0896(4) 0.0904(2) 0.0495(10) Uani 1 1 d .
C21 C 0.71888(13) 0.0344(4) 0.0881(2) 0.0513(9) Uani 1 1 d .
H21 H 0.6976 0.1019 0.0898 0.062 Uiso 1 1 calc R
C8 C 0.70748(16) -0.1063(5) 0.0814(2) 0.0661(12) Uani 1 1 d .
H8 H 0.6785 -0.1342 0.0792 0.079 Uiso 1 1 calc R
C9 C 0.73853(16) -0.2110(4) 0.0779(2) 0.0639(11) Uani 1 1 d .
H9 H 0.7298 -0.3068 0.0725 0.077 Uiso 1 1 calc R
C10 C 0.89512(16) -0.1760(4) 0.1443(2) 0.0674(12) Uani 1 1 d .
H10 H 0.8898 -0.1660 0.1832 0.081 Uiso 1 1 calc R
O2 O 0.92805(18) 0.4153(5) 0.2471(2) 0.1079(14) Uani 1 1 d .
C12 C 0.90995(17) -0.2109(6) 0.0289(3) 0.0769(15) Uani 1 1 d .
H12 H 0.9144 -0.2240 -0.0104 0.092 Uiso 1 1 calc R
C13 C 0.7048(2) 0.4255(6) 0.1683(3) 0.0838(16) Uani 1 1 d .
H13A H 0.7082 0.5210 0.1533 0.101 Uiso 1 1 calc R
H13B H 0.6734 0.3937 0.1437 0.101 Uiso 1 1 calc R
C14 C 0.87988(14) -0.1059(5) 0.0322(2) 0.0581(11) Uani 1 1 d .
H14 H 0.8649 -0.0469 -0.0041 0.070 Uiso 1 1 calc R
C15 C 0.93313(17) -0.2952(6) 0.0822(3) 0.0835(16) Uani 1 1 d .
H15 H 0.9537 -0.3639 0.0794 0.100 Uiso 1 1 calc R
C16 C 0.92629(17) -0.2791(5) 0.1403(3) 0.0818(15) Uani 1 1 d .
H16 H 0.9423 -0.3364 0.1768 0.098 Uiso 1 1 calc R
F5 F 0.9880(2) 0.0404(6) 0.3864(3) 0.1576(18) Uani 1 1 d .
O1 O 0.96318(15) 0.5264(6) 0.3552(3) 0.1223(16) Uani 1 1 d .
C19 C 0.95508(19) 0.3411(7) 0.0050(3) 0.0836(16) Uani 1 1 d .
H19A H 0.9297 0.3975 -0.0252 0.100 Uiso 1 1 calc R
H19B H 0.9823 0.4012 0.0211 0.100 Uiso 1 1 calc R
F3 F 0.83892(15) 0.4483(8) 0.2645(3) 0.172(2) Uani 1 1 d .
F1 F 0.86965(19) 0.5612(8) 0.3536(3) 0.181(3) Uani 1 1 d .
O4 O 0.87839(18) 0.1449(6) 0.2489(3) 0.1326(19) Uani 1 1 d .
C23 N 0.92601(19) 0.2971(7) 0.3513(2) 0.1077(17) Uani 1 1 d .
O3 O 0.89120(19) 0.0761(7) 0.3615(3) 0.143(2) Uani 1 1 d .
F4 F 0.9790(3) 0.1079(9) 0.2907(4) 0.215(3) Uani 1 1 d .
F2 F 0.8701(2) 0.6397(8) 0.2629(4) 0.198(3) Uani 1 1 d .
F6 F 0.9463(3) -0.0847(6) 0.3073(3) 0.213(3) Uani 1 1 d .
C28 C 0.8745(3) 0.5258(11) 0.3002(4) 0.114(2) Uani 1 1 d .
C29 C 0.9631(3) 0.2199(9) -0.0297(4) 0.129(3) Uani 1 1 d .
H29A H 0.9704 0.2526 -0.0662 0.193 Uiso 1 1 calc R
H29B H 0.9358 0.1616 -0.0464 0.193 Uiso 1 1 calc R
H29C H 0.9883 0.1646 0.0002 0.193 Uiso 1 1 calc R
C30 C 0.9584(3) 0.0468(9) 0.3250(4) 0.114(2) Uani 1 1 d .
C31 C 0.7147(4) 0.4262(14) 0.2374(4) 0.201(6) Uani 1 1 d .
H31A H 0.6941 0.4908 0.2463 0.301 Uiso 1 1 calc R
H31B H 0.7459 0.4569 0.2613 0.301 Uiso 1 1 calc R
H31C H 0.7108 0.3316 0.2515 0.301 Uiso 1 1 calc R

loop_
_atom_site_aniso_label
_atom_site_aniso_U_11
_atom_site_aniso_U_22
_atom_site_aniso_U_33
_atom_site_aniso_U_23
_atom_site_aniso_U_13
_atom_site_aniso_U_12
S1 0.0754(10) 0.1005(11) 0.0730(10) -0.0110(7) 0.0221(8) -0.0200(7)
S2 0.1121(13) 0.1309(15) 0.0820(12) -0.0017(10) 0.0336(10) -0.0631(11)
C26 0.0484(19) 0.0393(18) 0.0289(17) 0.0031(14) 0.0102(15) 0.0045(15)
N3 0.0420(15) 0.0421(16) 0.0368(17) 0.0016(12) 0.0135(13) 0.0035(12)
C1 0.047(2) 0.0386(18) 0.0307(19) 0.0043(14) 0.0114(16) 0.0044(14)
O7 0.073(2) 0.0490(16) 0.060(2) 0.0122(14) 0.0238(16) 0.0185(13)
O8 0.0739(19) 0.0752(19) 0.0530(18) 0.0091(14) 0.0311(16) 0.0292(15)
O5 0.0562(18) 0.103(2) 0.062(2) 0.0070(18) 0.0252(15) -0.0117(16)
C2 0.055(2) 0.0334(17) 0.038(2) 0.0006(14) 0.0180(17) 0.0025(14)
C24 0.049(2) 0.0360(18) 0.044(2) -0.0030(16) 0.0161(17) 0.0016(15)
C3 0.052(2) 0.0354(18) 0.0351(19) 0.0017(14) 0.0159(16) 0.0029(14)
C4 0.048(2) 0.054(2) 0.054(3) 0.0041(18) 0.024(2) 0.0022(16)
C22 0.047(2) 0.049(2) 0.046(2) 0.0014(17) 0.0167(17) -0.0021(15)
O6 0.0551(17) 0.094(2) 0.0547(19) 0.0173(16) 0.0174(16) 0.0031(15)
C20 0.052(2) 0.0371(18) 0.0345(19) 0.0065(14) 0.0161(16) 0.0081(15)
C5 0.069(3) 0.0369(19) 0.060(3) -0.0040(17) 0.026(2) -0.0013(17)
C6 0.068(3) 0.039(2) 0.069(3) -0.0008(18) 0.027(2) -0.0064(17)
C7 0.050(2) 0.0423(19) 0.057(3) 0.0004(17) 0.0213(19) 0.0067(15)
C21 0.047(2) 0.052(2) 0.052(2) 0.0014(18) 0.0168(18) 0.0012(17)
C8 0.060(3) 0.064(3) 0.072(3) -0.003(2) 0.024(2) -0.013(2)
C9 0.075(3) 0.044(2) 0.073(3) -0.004(2) 0.029(2) -0.010(2)
C10 0.076(3) 0.055(2) 0.066(3) 0.012(2) 0.022(2) 0.018(2)
O2 0.129(3) 0.123(3) 0.091(3) -0.002(2) 0.063(3) -0.016(3)
C12 0.064(3) 0.085(3) 0.091(4) -0.020(3) 0.040(3) 0.008(2)
C13 0.102(4) 0.089(4) 0.080(4) -0.004(3) 0.056(3) 0.031(3)
C14 0.053(2) 0.063(2) 0.058(3) -0.006(2) 0.021(2) 0.0071(18)
C15 0.061(3) 0.072(3) 0.117(5) -0.008(3) 0.034(3) 0.022(2)
C16 0.073(3) 0.056(3) 0.102(4) 0.019(3) 0.019(3) 0.017(2)
F5 0.142(4) 0.163(4) 0.130(4) -0.020(3) 0.012(3) -0.029(3)
O1 0.098(3) 0.118(3) 0.126(4) -0.029(3) 0.016(3) -0.033(3)
C19 0.074(3) 0.109(4) 0.072(4) 0.007(3) 0.033(3) -0.022(3)
F3 0.073(3) 0.262(7) 0.162(5) -0.046(4) 0.026(3) -0.015(3)
F1 0.132(4) 0.308(9) 0.118(4) -0.042(4) 0.063(3) 0.027(4)
O4 0.120(4) 0.158(5) 0.094(4) 0.018(3) 0.013(3) -0.046(3)
C23 0.108(4) 0.140(5) 0.067(3) -0.007(3) 0.024(3) -0.035(3)
O3 0.130(4) 0.206(6) 0.095(4) 0.011(3) 0.044(3) -0.065(4)
F4 0.220(7) 0.250(7) 0.237(8) 0.066(6) 0.157(7) 0.063(6)
F2 0.186(6) 0.215(6) 0.231(7) 0.087(6) 0.122(6) 0.098(5)
F6 0.272(8) 0.129(4) 0.152(5) -0.042(4) -0.011(5) -0.029(5)
C28 0.091(5) 0.173(8) 0.082(5) -0.010(5) 0.038(4) 0.000(5)
C29 0.177(7) 0.145(6) 0.102(5) 0.021(5) 0.096(6) 0.038(6)
C30 0.116(6) 0.121(6) 0.102(6) -0.015(5) 0.038(5) -0.026(5)
C31 0.167(8) 0.329(15) 0.083(5) -0.047(7) 0.023(5) 0.142(10)

loop_
_atom_type_symbol
_atom_type_description
_atom_type_scat_dispersion_real
_atom_type_scat_dispersion_imag
_atom_type_scat_source
C C 0.0033 0.0016 'International Tables Vol C Tables 4.2.6.8 and 6.1.1.4'
H H 0.0000 0.0000 'International Tables Vol C Tables 4.2.6.8 and 6.1.1.4'
N N 0.0061 0.0033 'International Tables Vol C Tables 4.2.6.8 and 6.1.1.4'
O O 0.0106 0.0060 'International Tables Vol C Tables 4.2.6.8 and 6.1.1.4'
F F 0.0171 0.0103 'International Tables Vol C Tables 4.2.6.8 and 6.1.1.4'
S S 0.1246 0.1234 'International Tables Vol C Tables 4.2.6.8 and 6.1.1.4'

loop_
_geom_angle_atom_site_label_1
_geom_angle_atom_site_label_2
_geom_angle_atom_site_label_3
_geom_angle
O2 S1 O1 115.9(3)
O2 S1 C23 116.5(3)
O1 S1 C23 109.2(3)
O2 S1 C28 105.5(3)
O1 S1 C28 105.0(4)
C23 S1 C28 103.1(4)
O4 S2 O3 119.7(3)
O4 S2 C23 119.3(3)
O3 S2 C23 104.5(3)
O4 S2 C30 105.6(4)
O3 S2 C30 102.2(4)
C23 S2 C30 102.9(3)
C3 C26 C1 121.4(3)
C3 C26 C24 119.1(3)
C1 C26 C24 119.5(3)
C20 N3 C3 121.7(3)
C20 N3 C22 119.3(3)
C3 N3 C22 118.9(3)
C21 C1 C2 119.2(3)
C21 C1 C26 123.0(3)
C2 C1 C26 117.8(3)
C24 O8 C13 117.8(3)
C4 O5 C19 116.0(4)
C20 C2 C1 119.9(3)
C20 C2 C5 121.1(3)
C1 C2 C5 119.1(3)
O7 C24 O8 125.0(3)
O7 C24 C26 125.0(3)
O8 C24 C26 110.0(3)
C26 C3 N3 119.1(3)
C26 C3 C6 123.0(3)
N3 C3 C6 117.9(3)
O6 C4 O5 127.2(4)
O6 C4 C22 124.8(3)
O5 C4 C22 108.0(3)
C4 C22 N3 111.6(3)
N3 C20 C2 120.1(3)
N3 C20 C7 118.7(3)
C2 C20 C7 121.2(3)
C9 C5 C2 120.1(4)
C14 C7 C10 120.2(4)
C14 C7 C20 119.9(3)
C10 C7 C20 119.9(4)
C8 C21 C1 120.3(4)
C21 C8 C9 121.3(4)
C5 C9 C8 120.0(4)
C16 C10 C7 119.5(5)
C15 C12 C14 121.1(5)
C31 C13 O8 107.5(5)
C12 C14 C7 119.2(4)
C16 C15 C12 120.1(4)
C15 C16 C10 119.9(5)
C29 C19 O5 110.6(5)
S1 C23 S2 123.8(3)
F1 C28 F2 109.5(9)
F1 C28 F3 108.1(6)
F2 C28 F3 102.7(8)
F1 C28 S1 114.8(6)
F2 C28 S1 109.6(5)
F3 C28 S1 111.4(6)
F5 C30 F4 107.2(8)
F5 C30 F6 105.7(7)
F4 C30 F6 113.5(8)
F5 C30 S2 112.7(6)
F4 C30 S2 110.1(6)
F6 C30 S2 107.7(6)

loop_
_geom_bond_atom_site_label_1
_geom_bond_atom_site_label_2
_geom_bond_distance
S1 O2 1.439(4)
S1 O1 1.413(4)
S1 C23 1.562(6)
S1 C28 1.820(8)
S2 O4 1.385(5)
S2 O3 1.414(5)
S2 C23 1.604(6)
S2 C30 1.843(9)
C26 C3 1.363(5)
C26 C1 1.418(5)
C26 C24 1.504(5)
N3 C20 1.352(4)
N3 C3 1.391(4)
N3 C22 1.479(5)
C1 C21 1.408(5)
C1 C2 1.410(5)
O7 C24 1.197(4)
O8 C24 1.315(4)
O8 C13 1.468(5)
O5 C4 1.324(5)
O5 C19 1.485(5)
C2 C20 1.398(5)
C2 C5 1.430(5)
C3 C6 1.510(5)
C4 O6 1.195(5)
C4 C22 1.516(5)
C20 C7 1.498(5)
C5 C9 1.359(6)
C7 C14 1.387(6)
C7 C10 1.377(6)
C21 C8 1.356(6)
C8 C9 1.407(6)
C10 C16 1.403(6)
C12 C15 1.359(8)
C12 C14 1.385(6)
C13 C31 1.419(10)
C15 C16 1.375(8)
F5 C30 1.305(10)
C19 C29 1.439(9)
F3 C28 1.306(9)
F1 C28 1.276(8)
F4 C30 1.298(9)
F2 C28 1.314(10)
F6 C30 1.300(9)
